data_9004909
loop_
_publ_author_name
'Krivovichev, S. V.'
'Burns, P. C.'

_publ_section_title
;
 Crystal chemistry of the uranyl molybdates. XI. Crystal structures of
 Cs2[(UO2)(MoO4)2] and Cs2[(UO2)(MoO4)2](H2O)
;
_journal_name_full 'The Canadian Mineralogist'
_journal_page_first 713
_journal_page_last 720
_journal_paper_doi 10.2113/gscanmin.43.2.713
_journal_volume 43
_journal_year 2005
_chemical_formula_structural Cs2[(UO2)(MoO4)2](H2O)
_chemical_formula_sum 'Cs2 H2 Mo2 O11 U'
_space_group_IT_number 14
_symmetry_space_group_name_Hall '-P 2ybc'
_symmetry_space_group_name_H-M 'P 1 21/c 1'
_cell_angle_alpha 90
_cell_angle_beta 95.155
_cell_angle_gamma 90
_cell_formula_units_Z 4
_cell_length_a 8.222
_cell_length_b 11.0993
_cell_length_c 13.9992
_cell_volume 1272.378
_database_code_amcsd 0006005
_exptl_crystal_density_diffrn 4.561
_cod_original_formula_sum 'U Mo2 Cs2 O11 H2'
_cod_database_code 9004909
_amcsd_formula_title Cs2[(UO2)(MoO4)2](H2O)

loop_
_space_group_symop_operation_xyz
x,y,z
x,1/2-y,1/2+z
-x,1/2+y,1/2-z
-x,-y,-z

loop_
_atom_site_aniso_label
_atom_site_aniso_U_11
_atom_site_aniso_U_22
_atom_site_aniso_U_33
_atom_site_aniso_U_12
_atom_site_aniso_U_13
_atom_site_aniso_U_23
U 0.02710 0.01560 0.01730 0.00210 -0.00010 -0.00080
Mo1 0.03660 0.01410 0.01720 -0.00140 0.00120 -0.00050
Mo2 0.02340 0.01690 0.02080 0.00180 -0.00030 -0.00170
Cs1 0.03400 0.03150 0.02620 0.00560 -0.00090 -0.00040
Cs2 0.04630 0.11200 0.08160 0.00970 -0.00820 0.00850
O1 0.03000 0.02300 0.01900 -0.00100 0.00600 0.00700
O2 0.05500 0.02400 0.02300 0.01000 -0.00100 0.00000
O3 0.02400 0.03300 0.03200 0.00100 0.00300 0.00200
O4 0.07900 0.02400 0.01900 0.01700 -0.00200 -0.00800
O5 0.04800 0.02200 0.04500 -0.01500 0.01000 0.00700
O6 0.06500 0.02900 0.01800 -0.01600 -0.00100 0.00400
O7 0.03400 0.02900 0.02100 0.00800 -0.00700 0.00300
O8 0.03000 0.03200 0.02700 -0.01200 -0.00500 -0.00800
O9 0.04200 0.03200 0.04700 -0.00300 0.00600 -0.00100
O10 0.03200 0.05100 0.04300 -0.00100 0.00500 0.01300

loop_
_atom_site_label
_atom_site_fract_x
_atom_site_fract_y
_atom_site_fract_z
_atom_site_U_iso_or_equiv
_atom_site_type_symbol
_atom_site_attached_hydrogens
U 0.47609 0.72547 0.15249 0.02010 U 0
Mo1 0.49952 0.60953 -0.09714 0.02270 Mo 0
Mo2 0.74909 0.96972 -0.15144 0.02050 Mo 0
Cs1 0.23257 0.92489 -0.11853 0.03080 Cs 0
Cs2 0.95150 0.66308 0.07868 0.08090 Cs 0
O1 0.42400 0.45790 -0.08940 0.02400 O 0
O2 0.41910 0.71190 -0.01650 0.03400 O 0
O3 0.29270 0.65030 0.16830 0.02900 O 0
O4 0.66570 0.09780 -0.10040 0.04100 O 0
O5 0.66350 0.79940 0.14010 0.03800 O 0
O6 0.42090 0.65730 -0.21310 0.03800 O 0
O7 0.84440 0.89360 -0.05590 0.02900 O 0
O8 0.59490 0.87840 -0.21390 0.03000 O 0
O9 0.70820 0.61600 -0.09160 0.04000 O 0
O10 0.90010 0.00710 -0.22540 0.04200 O 0
Wat 0.98770 0.19400 -0.33700 0.13200 O 2

loop_
_cod_changelog_entry_id
_cod_changelog_entry_author
_cod_changelog_entry_date
_cod_changelog_entry_text
1
;cod-tools version 3.8.0
Id: cif_guess_AMCSD_atom_types 9574 2023-05-10 09:00:05Z saulius
;
2023-05-10T18:49:41+03:00
;Derived atom types and hydrogen counts
from atom names that follow the AMCSD naming convention
(Wat == water, O-H == hydroxyl).
;

loop_
_cod_related_entry_id
_cod_related_entry_database
_cod_related_entry_code
1 AMCSD 0006005
